data_2241199
loop_
_publ_author_name
'Elgemeie, Galal H.'
'Salah, Ali M.'
'Mohamed, Reham A.'
'Jones, Peter G.'

_publ_section_title
;
 Crystal structure of
 (<i>E</i>)-2-amino-4-methylsulfanyl-6-oxo-1-{[(thiophen-2-yl)methylidene]amino}-1,6-dihydropyrimidine-5-carbonitrile
;
_journal_coeditor_code SU5217
_journal_issue 11
_journal_name_full 'Acta Crystallographica Section E'
_journal_page_first 1319
_journal_page_last 1321
_journal_paper_doi 10.1107/S205698901501885X
_journal_volume 71
_journal_year 2015
_chemical_formula_iupac 'C11 H9 N5 O S2'
_chemical_formula_moiety 'C11 H9 N5 O S2'
_chemical_formula_sum 'C11 H9 N5 O S2'
_chemical_formula_weight 291.35
_chemical_name_systematic
(<i>E</i>)-2-Amino-4-methylsulfanyl-6-oxo-1-{[(thiophen-2-yl)methylidene]amino}-1,6-dihydropyrimidine-5-carbonitrile
_space_group_IT_number 14
_symmetry_cell_setting monoclinic
_symmetry_space_group_name_Hall '-P 2ybc'
_symmetry_space_group_name_H-M 'P 1 21/c 1'
_atom_sites_solution_hydrogens geom
_atom_sites_solution_primary direct
_atom_sites_solution_secondary difmap
_audit_creation_method SHELXL-97
_cell_angle_alpha 90.00
_cell_angle_beta 96.397(3)
_cell_angle_gamma 90.00
_cell_formula_units_Z 4
_cell_length_a 11.4650(4)
_cell_length_b 14.7715(4)
_cell_length_c 7.5924(3)
_cell_measurement_reflns_used 11992
_cell_measurement_temperature 100(2)
_cell_measurement_theta_max 30.6870
_cell_measurement_theta_min 2.7550
_cell_volume 1277.81(8)
_computing_cell_refinement
;
CrysAlis Pro (Agilent, 2013)
;
_computing_data_collection
;
CrysAlis Pro (Agilent, 2013)
;
_computing_data_reduction
;
CrysAlis Pro (Agilent, 2013)
;
_computing_molecular_graphics
;
XP in SHELXTL (Sheldrick, 2008)
;
_computing_publication_material
;
SHELXL-97 (Sheldrick, 2008)
;
_computing_structure_refinement
;
SHELXL-97 (Sheldrick, 2008)
;
_computing_structure_solution
;
SHELXS-97 (Sheldrick, 2008)
;
_diffrn_ambient_temperature 100(2)
_diffrn_detector_area_resol_mean 16.1419
_diffrn_measured_fraction_theta_full 0.993
_diffrn_measured_fraction_theta_max 0.965
_diffrn_measurement_device_type 'Oxford Diffraction Xcalibur, Eos'
_diffrn_measurement_method \w-scan
_diffrn_radiation_monochromator graphite
_diffrn_radiation_source 'Enhance (Mo) X-ray Source'
_diffrn_radiation_type MoK\a
_diffrn_radiation_wavelength 0.71073
_diffrn_reflns_av_R_equivalents 0.0351
_diffrn_reflns_av_sigmaI/netI 0.0201
_diffrn_reflns_limit_h_max 16
_diffrn_reflns_limit_h_min -16
_diffrn_reflns_limit_k_max 20
_diffrn_reflns_limit_k_min -21
_diffrn_reflns_limit_l_max 10
_diffrn_reflns_limit_l_min -10
_diffrn_reflns_number 40035
_diffrn_reflns_theta_full 30.00
_diffrn_reflns_theta_max 30.74
_diffrn_reflns_theta_min 2.26
_exptl_absorpt_coefficient_mu 0.415
_exptl_absorpt_correction_T_max 1.00000
_exptl_absorpt_correction_T_min 0.94899
_exptl_absorpt_correction_type multi-scan
_exptl_absorpt_process_details
;
(CrysAlis Pro; Agilent, 2013)
;
_exptl_crystal_colour colourless
_exptl_crystal_density_diffrn 1.514
_exptl_crystal_density_method 'not measured'
_exptl_crystal_description block
_exptl_crystal_F_000 600
_exptl_crystal_size_max 0.40
_exptl_crystal_size_mid 0.40
_exptl_crystal_size_min 0.12
_refine_diff_density_max 0.453
_refine_diff_density_min -0.276
_refine_ls_extinction_method none
_refine_ls_goodness_of_fit_ref 1.051
_refine_ls_hydrogen_treatment mixed
_refine_ls_matrix_type full
_refine_ls_number_parameters 181
_refine_ls_number_reflns 3838
_refine_ls_number_restraints 0
_refine_ls_restrained_S_all 1.051
_refine_ls_R_factor_all 0.0360
_refine_ls_R_factor_gt 0.0301
_refine_ls_shift/su_max 0.001
_refine_ls_shift/su_mean 0.000
_refine_ls_structure_factor_coef Fsqd
_refine_ls_weighting_details 'calc w=1/[\s^2^(Fo^2^)+(0.0353P)^2^+0.5986P] where P=(Fo^2^+2Fc^2^)/3'
_refine_ls_weighting_scheme calc
_refine_ls_wR_factor_gt 0.0744
_refine_ls_wR_factor_ref 0.0778
_reflns_number_gt 3400
_reflns_number_total 3838
_reflns_threshold_expression >2sigma(I)
_cod_data_source_file su5217sup1.cif
_cod_data_source_block I
_cod_original_sg_symbol_Hall '-P 2yc'
_cod_original_sg_symbol_H-M 'P 21/c'
_cod_database_code 2241199
_cod_database_fobs_code 2241199

loop_
_symmetry_equiv_pos_as_xyz
'x, y, z'
'-x, y+1/2, -z+1/2'
'-x, -y, -z'
'x, -y-1/2, z-1/2'

loop_
_atom_site_type_symbol
_atom_site_label
_atom_site_fract_x
_atom_site_fract_y
_atom_site_fract_z
_atom_site_U_iso_or_equiv
_atom_site_adp_type
_atom_site_calc_flag
_atom_site_refinement_flags
_atom_site_occupancy
_atom_site_symmetry_multiplicity
S S1 0.18882(2) 0.570453(19) 0.93852(4) 0.01607(8) Uani d . 1 1
N N1 0.53629(8) 0.58971(6) 0.73366(12) 0.01132(17) Uani d . 1 1
C C2 0.48455(9) 0.50790(7) 0.76239(14) 0.01123(19) Uani d . 1 1
N N3 0.37941(8) 0.50061(6) 0.82064(12) 0.01267(18) Uani d . 1 1
C C4 0.32601(9) 0.57730(7) 0.86044(14) 0.01173(19) Uani d . 1 1
C C5 0.37518(9) 0.66299(7) 0.84526(14) 0.0122(2) Uani d . 1 1
C C6 0.48602(9) 0.67272(7) 0.77860(14) 0.01108(19) Uani d . 1 1
C C7 0.15734(11) 0.45152(8) 0.91405(16) 0.0186(2) Uani d . 1 1
H H7A 0.1624 0.4334 0.7910 0.028 Uiso calc R 1 1
H H7B 0.0781 0.4395 0.9450 0.028 Uiso calc R 1 1
H H7C 0.2144 0.4169 0.9929 0.028 Uiso calc R 1 1
C C8 0.31807(10) 0.74448(7) 0.88764(15) 0.0147(2) Uani d . 1 1
O O1 0.53764(7) 0.74475(5) 0.75918(11) 0.01462(16) Uani d . 1 1
N N2 0.65393(8) 0.58528(6) 0.69401(13) 0.01224(18) Uani d . 1 1
N N4 0.54197(9) 0.43358(6) 0.72510(14) 0.01410(18) Uani d . 1 1
H H041 0.6097(16) 0.4387(12) 0.699(2) 0.027(4) Uiso d . 1 1
H H042 0.5115(14) 0.3849(11) 0.746(2) 0.020(4) Uiso d . 1 1
N N5 0.27567(9) 0.81204(7) 0.92072(15) 0.0213(2) Uani d . 1 1
C C10 0.67911(9) 0.64245(7) 0.57588(14) 0.0123(2) Uani d . 1 1
H H10 0.6191 0.6792 0.5165 0.015 Uiso calc R 1 1
C C11 0.79798(9) 0.65073(7) 0.53371(14) 0.0124(2) Uani d . 1 1
S S12 0.91097(2) 0.58149(2) 0.62072(4) 0.01827(8) Uani d . 1 1
C C13 1.01057(10) 0.64133(9) 0.51488(16) 0.0190(2) Uani d . 1 1
H H13 1.0919 0.6273 0.5232 0.023 Uiso calc R 1 1
C C14 0.96003(11) 0.71124(8) 0.41744(16) 0.0189(2) Uani d . 1 1
H H14 1.0022 0.7516 0.3505 0.023 Uiso calc R 1 1
C C15 0.83751(10) 0.71713(8) 0.42687(15) 0.0157(2) Uani d . 1 1
H H15 0.7883 0.7616 0.3666 0.019 Uiso calc R 1 1

loop_
_atom_site_aniso_label
_atom_site_aniso_U_11
_atom_site_aniso_U_22
_atom_site_aniso_U_33
_atom_site_aniso_U_12
_atom_site_aniso_U_13
_atom_site_aniso_U_23
S1 0.01141(13) 0.01430(13) 0.02338(15) -0.00065(9) 0.00585(10) -0.00028(10)
N1 0.0097(4) 0.0088(4) 0.0158(4) 0.0005(3) 0.0028(3) -0.0004(3)
C2 0.0122(5) 0.0093(4) 0.0120(5) -0.0008(4) 0.0002(4) -0.0001(3)
N3 0.0116(4) 0.0110(4) 0.0154(4) -0.0006(3) 0.0014(3) -0.0001(3)
C4 0.0099(4) 0.0130(5) 0.0121(5) -0.0001(4) 0.0001(4) 0.0006(4)
C5 0.0110(5) 0.0105(4) 0.0153(5) 0.0007(4) 0.0024(4) -0.0004(4)
C6 0.0107(5) 0.0094(4) 0.0130(5) 0.0010(3) 0.0007(4) -0.0008(4)
C7 0.0168(5) 0.0164(5) 0.0235(6) -0.0054(4) 0.0058(4) -0.0012(4)
C8 0.0127(5) 0.0136(5) 0.0185(5) -0.0014(4) 0.0045(4) 0.0010(4)
O1 0.0142(4) 0.0086(3) 0.0217(4) -0.0011(3) 0.0044(3) -0.0012(3)
N2 0.0090(4) 0.0109(4) 0.0173(4) 0.0003(3) 0.0035(3) -0.0014(3)
N4 0.0134(4) 0.0079(4) 0.0214(5) -0.0002(3) 0.0036(4) -0.0005(3)
N5 0.0189(5) 0.0158(5) 0.0308(6) 0.0014(4) 0.0104(4) -0.0002(4)
C10 0.0123(5) 0.0115(4) 0.0130(5) 0.0009(4) 0.0008(4) -0.0022(4)
C11 0.0124(5) 0.0111(4) 0.0139(5) 0.0009(4) 0.0023(4) -0.0014(4)
S12 0.01309(14) 0.01868(14) 0.02389(16) 0.00414(10) 0.00586(11) 0.00657(11)
C13 0.0128(5) 0.0241(6) 0.0210(6) -0.0025(4) 0.0058(4) -0.0022(5)
C14 0.0202(6) 0.0181(5) 0.0199(5) -0.0053(4) 0.0084(4) -0.0004(4)
C15 0.0181(5) 0.0140(5) 0.0158(5) 0.0001(4) 0.0048(4) 0.0000(4)

loop_
_atom_type_symbol
_atom_type_description
_atom_type_scat_dispersion_real
_atom_type_scat_dispersion_imag
_atom_type_scat_source
C C 0.0033 0.0016 'International Tables Vol C Tables 4.2.6.8 and 6.1.1.4'
H H 0.0000 0.0000 'International Tables Vol C Tables 4.2.6.8 and 6.1.1.4'
N N 0.0061 0.0033 'International Tables Vol C Tables 4.2.6.8 and 6.1.1.4'
O O 0.0106 0.0060 'International Tables Vol C Tables 4.2.6.8 and 6.1.1.4'
S S 0.1246 0.1234 'International Tables Vol C Tables 4.2.6.8 and 6.1.1.4'

loop_
_geom_angle_atom_site_label_1
_geom_angle_atom_site_label_2
_geom_angle_atom_site_label_3
_geom_angle
C4 S1 C7 101.52(5)
C2 N1 C6 122.00(9)
C2 N1 N2 115.55(8)
C6 N1 N2 121.03(8)
N4 C2 N3 119.49(10)
N4 C2 N1 117.42(10)
N3 C2 N1 123.07(9)
C2 N3 C4 117.37(9)
N3 C4 C5 123.36(10)
N3 C4 S1 118.70(8)
C5 C4 S1 117.93(8)
C4 C5 C8 123.21(10)
C4 C5 C6 120.31(9)
C8 C5 C6 116.44(9)
O1 C6 N1 120.35(9)
O1 C6 C5 125.96(10)
N1 C6 C5 113.69(9)
N5 C8 C5 177.44(12)
C10 N2 N1 114.23(9)
N2 C10 C11 120.12(10)
C15 C11 C10 124.88(10)
C15 C11 S12 111.39(8)
C10 C11 S12 123.65(8)
C13 S12 C11 91.48(6)
C14 C13 S12 112.37(9)
C13 C14 C15 112.54(10)
C11 C15 C14 112.22(10)
S1 C7 H7A 109.5
S1 C7 H7B 109.5
H7A C7 H7B 109.5
S1 C7 H7C 109.5
H7A C7 H7C 109.5
H7B C7 H7C 109.5
C2 N4 H041 118.5(12)
C2 N4 H042 116.8(11)
H041 N4 H042 123.9(16)
N2 C10 H10 119.9
C11 C10 H10 119.9
C14 C13 H13 123.8
S12 C13 H13 123.8
C13 C14 H14 123.7
C15 C14 H14 123.7
C11 C15 H15 123.9
C14 C15 H15 123.9

loop_
_geom_bond_atom_site_label_1
_geom_bond_atom_site_label_2
_geom_bond_distance
S1 C4 1.7446(11)
S1 C7 1.7990(12)
N1 C2 1.3744(13)
N1 C6 1.4127(13)
N1 N2 1.4158(12)
C2 N4 1.3268(13)
C2 N3 1.3337(14)
N3 C4 1.3382(13)
C4 C5 1.3956(14)
C5 C8 1.4242(15)
C5 C6 1.4265(14)
C6 O1 1.2343(13)
C8 N5 1.1500(15)
N2 C10 1.2879(14)
C10 C11 1.4395(14)
C11 C15 1.3811(15)
C11 S12 1.7234(11)
S12 C13 1.7133(12)
C13 C14 1.3617(18)
C14 C15 1.4172(16)
C7 H7A 0.9800
C7 H7B 0.9800
C7 H7C 0.9800
N4 H041 0.827(18)
N4 H042 0.823(17)
C10 H10 0.9500
C13 H13 0.9500
C14 H14 0.9500
C15 H15 0.9500

loop_
_geom_hbond_atom_site_label_D
_geom_hbond_atom_site_label_H
_geom_hbond_atom_site_label_A
_geom_hbond_site_symmetry_A
_geom_hbond_distance_DH
_geom_hbond_distance_HA
_geom_hbond_distance_DA
_geom_hbond_angle_DHA
N4 H041 N2 . 0.827(18) 2.224(17) 2.6062(13) 108.4(14)
N4 H041 N5 2_646 0.827(18) 2.513(17) 3.0555(14) 124.2(15)
N4 H042 O1 2_646 0.823(17) 2.144(17) 2.9414(12) 163.1(15)
C13 H13 N5 4_675 0.95 2.49 3.2722(15) 139
C10 H10 O1 4_575 0.95 2.35 3.2124(13) 150

loop_
_geom_torsion_atom_site_label_1
_geom_torsion_atom_site_label_2
_geom_torsion_atom_site_label_3
_geom_torsion_atom_site_label_4
_geom_torsion
C6 N1 C2 N4 -176.23(10)
N2 N1 C2 N4 -9.70(14)
C6 N1 C2 N3 5.62(16)
N2 N1 C2 N3 172.15(10)
N4 C2 N3 C4 178.49(10)
N1 C2 N3 C4 -3.40(16)
C2 N3 C4 C5 -0.54(16)
C2 N3 C4 S1 -179.55(8)
C7 S1 C4 N3 -6.30(10)
C7 S1 C4 C5 174.63(9)
N3 C4 C5 C8 179.96(11)
S1 C4 C5 C8 -1.01(15)
N3 C4 C5 C6 2.31(17)
S1 C4 C5 C6 -178.67(8)
C2 N1 C6 O1 176.40(10)
N2 N1 C6 O1 10.60(15)
C2 N1 C6 C5 -3.50(15)
N2 N1 C6 C5 -169.29(9)
C4 C5 C6 O1 179.88(11)
C8 C5 C6 O1 2.07(17)
C4 C5 C6 N1 -0.23(15)
C8 C5 C6 N1 -178.04(9)
C2 N1 N2 C10 141.55(10)
C6 N1 N2 C10 -51.78(13)
N1 N2 C10 C11 174.68(9)
N2 C10 C11 C15 -171.31(11)
N2 C10 C11 S12 5.22(15)
C15 C11 S12 C13 0.11(9)
C10 C11 S12 C13 -176.84(10)
C11 S12 C13 C14 0.08(10)
S12 C13 C14 C15 -0.25(14)
C10 C11 C15 C14 176.64(10)
S12 C11 C15 C14 -0.26(13)
C13 C14 C15 C11 0.33(15)
